data_4003676
loop_
_publ_author_name
'Gui, Yue'
'Yao, Xin'
'Guzei, Ilia A.'
'Aristov, Michael M.'
'Yu, Junguang'
'Yu, Lian'

_publ_section_title
;
 A Mechanism for Reversible Solid-State Transitions Involving Nitro
 Torsion
;
_journal_issue 18
_journal_name_full 'Chemistry of Materials'
_journal_page_first 7754
_journal_page_last 7765
_journal_paper_doi 10.1021/acs.chemmater.0c02209
_journal_volume 32
_journal_year 2020
_chemical_formula_moiety 'C20 H24 N2 O6'
_chemical_formula_sum 'C20 H24 N2 O6'
_chemical_formula_weight 388.41
_space_group_crystal_system monoclinic
_space_group_IT_number 14
_space_group_name_Hall '-P 2yn'
_space_group_name_H-M_alt 'P 1 21/n 1'
_atom_sites_solution_hydrogens geom
_atom_sites_solution_primary dual
_audit_creation_date 2020-07-22
_audit_creation_method
;
Olex2 1.3
(compiled 2020.06.28 svn.raecde09e for OlexSys, GUI svn.r6132)
;
_cell_angle_alpha 90
_cell_angle_beta 106.480(12)
_cell_angle_gamma 90
_cell_formula_units_Z 4
_cell_length_a 10.6975(18)
_cell_length_b 15.393(3)
_cell_length_c 13.243(2)
_cell_measurement_reflns_used 9934
_cell_measurement_temperature 400.0
_cell_measurement_theta_max 72.49
_cell_measurement_theta_min 2.87
_cell_volume 2091.1(6)
_computing_cell_refinement 'SAINT V8.40A (Bruker, 2019)'
_computing_data_reduction 'SAINT V8.40A (Bruker, 2019)'
_computing_molecular_graphics 'Olex2 1.3 (Dolomanov et al., 2009)'
_computing_publication_material 'Olex2 1.3 (Dolomanov et al., 2009)'
_computing_structure_refinement 'XL  (Sheldrick, 2008)'
_computing_structure_solution 'SHELXT  (Sheldrick, 2015)'
_diffrn_ambient_temperature 400.0
_diffrn_measured_fraction_theta_full 0.997
_diffrn_measured_fraction_theta_max 0.993
_diffrn_measurement_device_type 'Bruker APEX-II CCD'
_diffrn_measurement_method '\f and \w scans'
_diffrn_radiation_type CuK\a
_diffrn_radiation_wavelength 1.54178
_diffrn_reflns_av_R_equivalents 0.0389
_diffrn_reflns_av_unetI/netI 0.0374
_diffrn_reflns_Laue_measured_fraction_full 0.997
_diffrn_reflns_Laue_measured_fraction_max 0.993
_diffrn_reflns_limit_h_max 13
_diffrn_reflns_limit_h_min -13
_diffrn_reflns_limit_k_max 18
_diffrn_reflns_limit_k_min -19
_diffrn_reflns_limit_l_max 16
_diffrn_reflns_limit_l_min -16
_diffrn_reflns_number 36561
_diffrn_reflns_point_group_measured_fraction_full 0.997
_diffrn_reflns_point_group_measured_fraction_max 0.993
_diffrn_reflns_theta_full 67.000
_diffrn_reflns_theta_max 72.479
_diffrn_reflns_theta_min 4.514
_diffrn_source_current 1.1
_diffrn_source_power 0.055
_diffrn_source_voltage 50.0
_diffrn_standards_number 0
_exptl_absorpt_coefficient_mu 0.762
_exptl_absorpt_correction_T_max 0.7536
_exptl_absorpt_correction_T_min 0.6342
_exptl_absorpt_correction_type multi-scan
_exptl_absorpt_process_details
;
SADABS-2016/2 (Bruker,2016/2) was used for absorption correction.
wR2(int) was 0.1042 before and 0.0602 after correction.
The Ratio of minimum to maximum transmission is 0.8416.
The \l/2 correction factor is Not present.
;
_exptl_crystal_colour yellow
_exptl_crystal_colour_primary yellow
_exptl_crystal_density_diffrn 1.234
_exptl_crystal_description block
_exptl_crystal_F_000 824
_exptl_crystal_size_max 0.42
_exptl_crystal_size_mid 0.24
_exptl_crystal_size_min 0.2
_refine_diff_density_max 0.505
_refine_diff_density_min -0.417
_refine_diff_density_rms 0.059
_refine_ls_extinction_method none
_refine_ls_goodness_of_fit_ref 1.513
_refine_ls_hydrogen_treatment constr
_refine_ls_matrix_type full
_refine_ls_number_parameters 333
_refine_ls_number_reflns 4109
_refine_ls_number_restraints 316
_refine_ls_restrained_S_all 1.660
_refine_ls_R_factor_all 0.1010
_refine_ls_R_factor_gt 0.0938
_refine_ls_shift/su_max 0.000
_refine_ls_shift/su_mean 0.000
_refine_ls_structure_factor_coef Fsqd
_refine_ls_weighting_details 'w=1/[\s^2^(Fo^2^)+(0.2000P)^2^] where P=(Fo^2^+2Fc^2^)/3'
_refine_ls_weighting_scheme calc
_refine_ls_wR_factor_gt 0.3217
_refine_ls_wR_factor_ref 0.3423
_reflns_Friedel_coverage 0.000
_reflns_number_gt 3291
_reflns_number_total 4109
_reflns_threshold_expression 'I > 2\s(I)'
_cod_data_source_file NIS_400k.cif
_cod_data_source_block yu206_400k
_cod_depositor_comments 'Adding full bibliography for 4003674--4003684.cif.'
_cod_database_code 4003676
_shelx_shelxl_version_number 2018/3
_shelx_space_group_comment
;
The symmetry employed for this shelxl refinement is uniquely defined
by the following loop, which should always be used as a source of
symmetry information in preference to the above space-group names.
They are only intended as comments.
;
_shelx_estimated_absorpt_t_max 0.863
_shelx_estimated_absorpt_t_min 0.740
_olex2_refinement_description
;
1. Fixed Uiso
 At 1.2 times of:
  All C(H) groups, All C(H,H) groups, All N(H) groups
 At 1.5 times of:
  All C(H,H,H) groups
2. Restrained distances
 N2B-C11B = N2-C11
 1.48 with sigma of 0.01
 N2B-O5B = N2B-O6B = N2-O5 = N2-O6
 1.2 with sigma of 0.005
 C6-C3 = C6B-C3
 1.535 with sigma of 0.01
 C14-C15
 1.46 with sigma of 0.005
 O5B-O6B = O5-O6
 2.05 with sigma of 0.01
 C11B-O5B \\sim C11B-O6B \\sim C11-O5 \\sim C11-O6
 with sigma of 0.005
 C6-C3 \\sim C6B-C3
 with sigma of 0.004
3. Uiso/Uaniso restraints and constraints
Uanis(C6B) \\sim Ueq, Uanis(C7B) \\sim Ueq, Uanis(C8B) \\sim Ueq, Uanis(C9B)
\\sim Ueq, Uanis(C10B) \\sim Ueq, Uanis(C11B) \\sim Ueq, Uanis(C6) \\sim Ueq,
Uanis(C7) \\sim Ueq, Uanis(C8) \\sim Ueq, Uanis(C9) \\sim Ueq, Uanis(C10) \\sim
Ueq, Uanis(C11) \\sim Ueq: with sigma of 0.01 and sigma for terminal atoms of
0.02
Uanis(C11B) \\sim Ueq, Uanis(N2B) \\sim Ueq, Uanis(O5B) \\sim Ueq, Uanis(O6B)
\\sim Ueq, Uanis(C11) \\sim Ueq, Uanis(N2) \\sim Ueq, Uanis(O6) \\sim Ueq,
Uanis(O5) \\sim Ueq, Uanis(C16) \\sim Ueq, Uanis(C16A) \\sim Ueq, Uanis(C17)
\\sim Ueq, Uanis(C17A) \\sim Ueq: with sigma of 0.01 and sigma for terminal
atoms of 0.02
4. Rigid body (RIGU) restrains
 C15, C16, C17, C17A, C16A, C14
 with sigma for 1-2 distances of 0.004 and sigma for 1-3 distances of 0.004
 C6B, C7B, C8B, C9B, C10B, C11B, N2B, O5B, O6B, C6, C7, C8, C9, C10, C11, N2,
 O6, O5
 with sigma for 1-2 distances of 0.004 and sigma for 1-3 distances of 0.004
5. Same fragment restrains
{O2, C14, C15, C17, C16} sigma for 1-2: 0.005, 1-3: 0.01
{O2, C14, C15, C16A, C17A} sigma for 1-2: 0.005, 1-3: 0.01
{O2, C14, C15, C17A, C16A} sigma for 1-2: 0.005, 1-3: 0.01
as in
{O2, C14, C15, C16, C17}
6. Others
 Sof(H15A)=Sof(C17A)=Sof(H17D)=Sof(H17E)=Sof(H17F)=Sof(C16A)=Sof(H16D)=
 Sof(H16E)=Sof(H16F)=1-FVAR(1)
 Sof(H15)=Sof(C16)=Sof(H16A)=Sof(H16B)=Sof(H16C)=Sof(C17)=Sof(H17A)=Sof(H17B)=
 Sof(H17C)=FVAR(1)
 Sof(H3B)=Sof(N2B)=Sof(O5B)=Sof(O6B)=Sof(C6B)=Sof(C7B)=Sof(H7B)=Sof(C8B)=
 Sof(H8B)=Sof(C9B)=Sof(H9B)=Sof(C10B)=Sof(H10B)=Sof(C11B)=1-FVAR(2)
 Sof(H3A)=Sof(N2)=Sof(O5)=Sof(O6)=Sof(C6)=Sof(C7)=Sof(H7)=Sof(C8)=Sof(H8)=
 Sof(C9)=Sof(H9)=Sof(C10)=Sof(H10)=Sof(C11)=FVAR(2)
7.a Ternary CH refined with riding coordinates:
 C15(H15), C15(H15A), C3(H3A), C3(H3B)
7.b Secondary CH2 refined with riding coordinates:
 C14(H14A,H14B)
7.c Me refined with riding coordinates:
 C16(H16A,H16B,H16C), C17(H17A,H17B,H17C), C17A(H17D,H17E,H17F), C16A(H16D,
 H16E,H16F)
7.d Aromatic/amide H refined with riding coordinates:
 N1(H1), C7(H7), C8(H8), C9(H9), C10(H10), C7B(H7B), C8B(H8B), C9B(H9B),
 C10B(H10B)
7.e Fitted hexagon refined as free rotating group:
 C6(C7,C8,C9,C10,C11), C6B(C7B,C8B,C9B,C10B,C11B)
7.f Idealised Me refined as rotating group:
 C12(H12A,H12B,H12C), C19(H19A,H19B,H19C), C20(H20A,H20B,H20C)
;
_olex2_submission_special_instructions 'No special instructions were received'

loop_
_space_group_symop_operation_xyz
'x, y, z'
'-x+1/2, y+1/2, -z+1/2'
'-x, -y, -z'
'x-1/2, -y-1/2, z-1/2'

loop_
_atom_site_label
_atom_site_type_symbol
_atom_site_fract_x
_atom_site_fract_y
_atom_site_fract_z
_atom_site_U_iso_or_equiv
_atom_site_adp_type
_atom_site_occupancy
_atom_site_site_symmetry_order
_atom_site_calc_flag
_atom_site_refinement_flags_posn
_atom_site_refinement_flags_adp
_atom_site_refinement_flags_occupancy
_atom_site_disorder_assembly
_atom_site_disorder_group
O1 O 0.3809(2) 0.21156(16) 0.37519(17) 0.1381(9) Uani 1 1 d . . . . .
O2 O 0.57951(19) 0.16032(16) 0.42860(15) 0.1263(8) Uani 1 1 d . . . . .
C14 C 0.5535(5) 0.1061(3) 0.3370(3) 0.1616(16) Uani 1 1 d D . . . .
H14A H 0.552728 0.141775 0.276449 0.194 Uiso 1 1 calc R U . . .
H14B H 0.467637 0.080581 0.324771 0.194 Uiso 1 1 calc R U . . .
C15 C 0.6486(5) 0.0370(3) 0.3462(3) 0.1634(16) Uani 1 1 d D . . . .
H15 H 0.620478 0.001531 0.282325 0.196 Uiso 0.698(12) 1 calc R U P A 1
H15A H 0.613240 -0.014119 0.372548 0.196 Uiso 0.302(12) 1 calc R U P A 2
C16 C 0.6601(12) -0.0193(5) 0.4343(6) 0.210(5) Uani 0.698(12) 1 d D U P A 1
H16A H 0.575536 -0.041061 0.432905 0.316 Uiso 0.698(12) 1 calc R U P A 1
H16B H 0.716392 -0.067089 0.430637 0.316 Uiso 0.698(12) 1 calc R U P A 1
H16C H 0.696138 0.012333 0.498415 0.316 Uiso 0.698(12) 1 calc R U P A 1
C17 C 0.7781(8) 0.0654(8) 0.3556(11) 0.234(5) Uani 0.698(12) 1 d D U P A 1
H17A H 0.777656 0.103854 0.298406 0.351 Uiso 0.698(12) 1 calc R U P A 1
H17B H 0.811839 0.095435 0.421205 0.351 Uiso 0.698(12) 1 calc R U P A 1
H17C H 0.832094 0.016013 0.353426 0.351 Uiso 0.698(12) 1 calc R U P A 1
C17A C 0.6661(19) 0.0131(13) 0.2467(8) 0.205(9) Uani 0.302(12) 1 d D U P A 2
H17D H 0.582520 0.003472 0.196889 0.308 Uiso 0.302(12) 1 calc R U P A 2
H17E H 0.710521 0.058983 0.221826 0.308 Uiso 0.302(12) 1 calc R U P A 2
H17F H 0.716908 -0.039145 0.254577 0.308 Uiso 0.302(12) 1 calc R U P A 2
C16A C 0.7762(9) 0.0498(13) 0.4140(15) 0.193(8) Uani 0.302(12) 1 d D U P A 2
H16D H 0.771098 0.066162 0.482665 0.290 Uiso 0.302(12) 1 calc R U P A 2
H16E H 0.825066 -0.003079 0.418951 0.290 Uiso 0.302(12) 1 calc R U P A 2
H16F H 0.818679 0.095049 0.386200 0.290 Uiso 0.302(12) 1 calc R U P A 2
O3 O 0.4221(3) 0.55398(17) 0.6456(3) 0.1687(11) Uani 1 1 d . . . . .
O4 O 0.2877(2) 0.48578(13) 0.5139(2) 0.1253(7) Uani 1 1 d . . . . .
N1 N 0.64767(17) 0.32126(13) 0.69419(13) 0.0964(6) Uani 1 1 d . . . . .
H1 H 0.708658 0.311132 0.751143 0.116 Uiso 1 1 calc R U . . .
C1 C 0.62641(18) 0.26131(14) 0.61381(15) 0.0872(6) Uani 1 1 d . . . . .
C2 C 0.51650(17) 0.26698(13) 0.53266(15) 0.0852(5) Uani 1 1 d . . . . .
C3 C 0.41049(17) 0.33206(14) 0.53508(17) 0.0902(6) Uani 1 1 d D . . . .
H3A H 0.372069 0.355091 0.464039 0.108 Uiso 0.807(12) 1 calc R U P B 1
H3B H 0.384670 0.358176 0.464710 0.108 Uiso 0.193(12) 1 calc R U P B 2
C4 C 0.4653(2) 0.40640(14) 0.60946(18) 0.0927(6) Uani 1 1 d . . . . .
C5 C 0.5764(2) 0.39651(15) 0.68805(18) 0.0964(6) Uani 1 1 d . . . . .
N2 N 0.1143(5) 0.3340(5) 0.4199(5) 0.1408(19) Uani 0.807(12) 1 d D U P B 1
O5 O 0.1689(5) 0.3405(5) 0.3542(4) 0.176(2) Uani 0.807(12) 1 d D U P B 1
O6 O 0.0165(7) 0.3771(7) 0.4091(8) 0.235(4) Uani 0.807(12) 1 d D U P B 1
C6 C 0.3011(2) 0.2859(2) 0.5743(4) 0.1006(13) Uani 0.807(12) 1 d DG U P B 1
C7 C 0.3412(3) 0.2429(3) 0.6704(4) 0.1285(17) Uani 0.807(12) 1 d G U P B 1
H7 H 0.429036 0.241900 0.707860 0.154 Uiso 0.807(12) 1 calc R U P B 1
C8 C 0.2501(5) 0.2015(3) 0.7104(5) 0.1510(19) Uani 0.807(12) 1 d G U P B 1
H8 H 0.276933 0.172724 0.774709 0.181 Uiso 0.807(12) 1 calc R U P B 1
C9 C 0.1188(5) 0.2031(3) 0.6544(6) 0.154(2) Uani 0.807(12) 1 d G U P B 1
H9 H 0.057834 0.175322 0.681163 0.185 Uiso 0.807(12) 1 calc R U P B 1
C10 C 0.0787(3) 0.2461(3) 0.5583(5) 0.1428(19) Uani 0.807(12) 1 d G U P B 1
H10 H -0.009165 0.247098 0.520767 0.171 Uiso 0.807(12) 1 calc R U P B 1
C11 C 0.1698(2) 0.2875(3) 0.5182(4) 0.1147(13) Uani 0.807(12) 1 d DG U P B 1
N2B N 0.1271(13) 0.3556(10) 0.3936(10) 0.088(3) Uani 0.193(12) 1 d D U P B 2
O5B O 0.189(2) 0.3576(16) 0.3310(15) 0.151(6) Uani 0.193(12) 1 d D U P B 2
O6B O 0.0213(13) 0.3888(13) 0.3696(18) 0.157(7) Uani 0.193(12) 1 d D U P B 2
C6B C 0.2866(9) 0.2847(9) 0.5457(10) 0.097(4) Uani 0.193(12) 1 d DG U P B 2
C7B C 0.3114(7) 0.2375(8) 0.6388(9) 0.076(3) Uani 0.193(12) 1 d G U P B 2
H7B H 0.396026 0.233282 0.682853 0.092 Uiso 0.193(12) 1 calc R U P B 2
C8B C 0.2097(11) 0.1966(8) 0.6659(10) 0.100(4) Uani 0.193(12) 1 d G U P B 2
H8B H 0.226224 0.165057 0.728214 0.120 Uiso 0.193(12) 1 calc R U P B 2
C9B C 0.0832(9) 0.2030(10) 0.6000(13) 0.113(5) Uani 0.193(12) 1 d G U P B 2
H9B H 0.015102 0.175604 0.618219 0.136 Uiso 0.193(12) 1 calc R U P B 2
C10B C 0.0584(7) 0.2501(11) 0.5070(13) 0.127(5) Uani 0.193(12) 1 d G U P B 2
H10B H -0.026220 0.254375 0.462861 0.153 Uiso 0.193(12) 1 calc R U P B 2
C11B C 0.1601(10) 0.2910(10) 0.4798(11) 0.116(5) Uani 0.193(12) 1 d DG U P B 2
C12 C 0.7347(2) 0.1969(2) 0.6289(2) 0.1120(8) Uani 1 1 d . . . . .
H12A H 0.797351 0.206468 0.695963 0.168 Uiso 1 1 calc R U . . .
H12B H 0.776219 0.203802 0.573918 0.168 Uiso 1 1 calc R U . . .
H12C H 0.700188 0.139162 0.626493 0.168 Uiso 1 1 calc R U . . .
C13 C 0.4858(2) 0.21130(16) 0.43903(17) 0.0975(6) Uani 1 1 d . . . . .
C18 C 0.3936(3) 0.48863(17) 0.5951(2) 0.1090(7) Uani 1 1 d . . . . .
C19 C 0.2074(4) 0.5618(3) 0.4905(4) 0.1575(15) Uani 1 1 d . . . . .
H19A H 0.261457 0.612300 0.495990 0.236 Uiso 1 1 calc R U . . .
H19B H 0.156763 0.566345 0.539701 0.236 Uiso 1 1 calc R U . . .
H19C H 0.150012 0.557555 0.420332 0.236 Uiso 1 1 calc R U . . .
C20 C 0.6380(4) 0.4610(3) 0.7738(3) 0.1391(11) Uani 1 1 d . . . . .
H20A H 0.573916 0.480691 0.806774 0.209 Uiso 1 1 calc R U . . .
H20B H 0.670590 0.509735 0.743685 0.209 Uiso 1 1 calc R U . . .
H20C H 0.708548 0.433664 0.825393 0.209 Uiso 1 1 calc R U . . .

loop_
_atom_site_aniso_label
_atom_site_aniso_U_11
_atom_site_aniso_U_22
_atom_site_aniso_U_33
_atom_site_aniso_U_23
_atom_site_aniso_U_13
_atom_site_aniso_U_12
O1 0.1022(13) 0.1607(18) 0.1129(13) -0.0352(12) -0.0320(10) 0.0186(11)
O2 0.1012(11) 0.1584(17) 0.1003(11) -0.0296(10) -0.0023(8) 0.0330(11)
C14 0.175(3) 0.185(3) 0.1033(19) -0.033(2) 0.004(2) 0.042(3)
C15 0.176(3) 0.190(4) 0.125(2) -0.025(2) 0.042(2) 0.052(3)
C16 0.311(12) 0.173(6) 0.150(5) 0.013(4) 0.068(6) 0.081(7)
C17 0.219(7) 0.253(11) 0.259(11) -0.040(9) 0.115(8) -0.013(8)
C17A 0.230(16) 0.241(15) 0.154(9) -0.070(10) 0.068(9) 0.030(12)
C16A 0.192(10) 0.203(15) 0.166(12) -0.058(11) 0.020(9) 0.050(11)
O3 0.174(2) 0.1111(15) 0.199(3) -0.0272(16) 0.017(2) 0.0161(15)
O4 0.1072(13) 0.1118(13) 0.1483(16) 0.0150(11) 0.0224(12) 0.0283(9)
N1 0.0725(9) 0.1132(12) 0.0844(10) -0.0056(8) -0.0085(7) -0.0009(8)
C1 0.0650(10) 0.1002(12) 0.0839(11) 0.0014(8) 0.0007(8) -0.0029(8)
C2 0.0656(9) 0.0975(12) 0.0807(10) 0.0007(8) 0.0017(8) 0.0039(8)
C3 0.0634(10) 0.1016(13) 0.0920(11) 0.0007(9) -0.0001(8) 0.0052(8)
C4 0.0801(11) 0.0928(12) 0.1009(12) 0.0032(9) 0.0188(9) -0.0029(9)
C5 0.0840(12) 0.1033(13) 0.0932(12) -0.0098(9) 0.0113(9) -0.0137(10)
N2 0.0656(17) 0.197(5) 0.145(4) -0.031(3) 0.005(2) 0.024(2)
O5 0.113(3) 0.252(6) 0.127(3) -0.016(3) -0.022(2) 0.055(3)
O6 0.128(3) 0.317(8) 0.258(7) 0.032(6) 0.050(4) 0.102(4)
C6 0.0587(15) 0.097(2) 0.134(3) -0.022(2) 0.0079(15) -0.0052(12)
C7 0.080(2) 0.145(3) 0.148(4) 0.017(3) 0.013(2) -0.017(2)
C8 0.118(3) 0.146(3) 0.189(5) 0.016(4) 0.045(3) -0.023(3)
C9 0.096(3) 0.138(3) 0.242(6) -0.027(4) 0.069(4) -0.027(2)
C10 0.0706(19) 0.164(4) 0.191(5) -0.038(4) 0.034(2) -0.011(2)
C11 0.0576(15) 0.132(3) 0.142(3) -0.052(2) 0.0087(15) 0.0072(14)
N2B 0.069(6) 0.103(6) 0.086(6) -0.011(4) 0.012(4) 0.020(4)
O5B 0.165(12) 0.157(11) 0.148(10) 0.000(8) 0.069(10) 0.034(9)
O6B 0.076(6) 0.169(11) 0.197(14) 0.011(9) -0.008(7) 0.017(6)
C6B 0.103(7) 0.111(8) 0.078(5) -0.010(4) 0.028(5) 0.018(6)
C7B 0.054(4) 0.082(5) 0.086(6) -0.009(4) 0.007(4) -0.010(4)
C8B 0.072(6) 0.100(6) 0.126(7) -0.006(5) 0.026(5) -0.012(5)
C9B 0.071(6) 0.128(9) 0.140(8) -0.005(6) 0.028(5) -0.007(6)
C10B 0.115(8) 0.130(8) 0.130(8) -0.008(6) 0.025(6) 0.003(6)
C11B 0.107(7) 0.119(8) 0.116(8) -0.002(7) 0.020(6) 0.020(6)
C12 0.0758(12) 0.1344(19) 0.1053(15) 0.0009(13) -0.0077(10) 0.0199(12)
C13 0.0813(12) 0.1117(15) 0.0833(11) -0.0019(10) -0.0030(9) 0.0045(10)
C18 0.1060(17) 0.0944(14) 0.1284(18) 0.0023(12) 0.0361(15) -0.0032(11)
C19 0.144(3) 0.130(3) 0.203(4) 0.039(3) 0.056(3) 0.048(2)
C20 0.119(2) 0.140(2) 0.136(2) -0.0459(18) -0.0018(18) -0.0149(18)

loop_
_atom_type_symbol
_atom_type_description
_atom_type_scat_dispersion_real
_atom_type_scat_dispersion_imag
_atom_type_scat_source
C C 0.0181 0.0091 'International Tables Vol C Tables 4.2.6.8 and 6.1.1.4'
H H 0.0000 0.0000 'International Tables Vol C Tables 4.2.6.8 and 6.1.1.4'
N N 0.0311 0.0180 'International Tables Vol C Tables 4.2.6.8 and 6.1.1.4'
O O 0.0492 0.0322 'International Tables Vol C Tables 4.2.6.8 and 6.1.1.4'

loop_
_geom_angle_atom_site_label_1
_geom_angle_atom_site_label_2
_geom_angle_atom_site_label_3
_geom_angle
_geom_angle_site_symmetry_1
_geom_angle_site_symmetry_3
_geom_angle_publ_flag
C13 O2 C14 117.9(2) . . ?
O2 C14 H14A 109.0 . . ?
O2 C14 H14B 109.0 . . ?
O2 C14 C15 113.1(3) . . ?
H14A C14 H14B 107.8 . . ?
C15 C14 H14A 109.0 . . ?
C15 C14 H14B 109.0 . . ?
C14 C15 H15 107.4 . . ?
C14 C15 H15A 106.6 . . ?
C16 C15 C14 114.1(4) . . ?
C16 C15 H15 107.4 . . ?
C17 C15 C14 115.1(5) . . ?
C17 C15 H15 107.4 . . ?
C17 C15 C16 105.0(7) . . ?
C17A C15 C14 112.5(6) . . ?
C17A C15 H15A 106.6 . . ?
C16A C15 C14 118.5(6) . . ?
C16A C15 H15A 106.6 . . ?
C16A C15 C17A 105.4(8) . . ?
C15 C16 H16A 109.5 . . ?
C15 C16 H16B 109.5 . . ?
C15 C16 H16C 109.5 . . ?
H16A C16 H16B 109.5 . . ?
H16A C16 H16C 109.5 . . ?
H16B C16 H16C 109.5 . . ?
C15 C17 H17A 109.5 . . ?
C15 C17 H17B 109.5 . . ?
C15 C17 H17C 109.5 . . ?
H17A C17 H17B 109.5 . . ?
H17A C17 H17C 109.5 . . ?
H17B C17 H17C 109.5 . . ?
C15 C17A H17D 109.5 . . ?
C15 C17A H17E 109.5 . . ?
C15 C17A H17F 109.5 . . ?
H17D C17A H17E 109.5 . . ?
H17D C17A H17F 109.5 . . ?
H17E C17A H17F 109.5 . . ?
C15 C16A H16D 109.5 . . ?
C15 C16A H16E 109.5 . . ?
C15 C16A H16F 109.5 . . ?
H16D C16A H16E 109.5 . . ?
H16D C16A H16F 109.5 . . ?
H16E C16A H16F 109.5 . . ?
C18 O4 C19 118.1(3) . . ?
C1 N1 H1 118.3 . . ?
C5 N1 H1 118.3 . . ?
C5 N1 C1 123.41(16) . . ?
N1 C1 C12 112.89(17) . . ?
C2 C1 N1 119.11(19) . . ?
C2 C1 C12 128.0(2) . . ?
C1 C2 C3 120.76(19) . . ?
C1 C2 C13 124.76(19) . . ?
C13 C2 C3 114.44(16) . . ?
C2 C3 H3A 109.3 . . ?
C2 C3 H3B 105.1 . . ?
C2 C3 C6 109.8(2) . . ?
C2 C3 C6B 110.7(6) . . ?
C4 C3 C2 110.97(15) . . ?
C4 C3 H3A 109.3 . . ?
C4 C3 H3B 105.1 . . ?
C4 C3 C6 108.2(2) . . ?
C4 C3 C6B 118.6(6) . . ?
C6 C3 H3A 109.3 . . ?
C6B C3 H3B 105.1 . . ?
C5 C4 C3 120.70(19) . . ?
C5 C4 C18 120.8(2) . . ?
C18 C4 C3 118.5(2) . . ?
N1 C5 C20 113.1(2) . . ?
C4 C5 N1 119.54(19) . . ?
C4 C5 C20 127.4(3) . . ?
O5 N2 O6 117.1(5) . . ?
O5 N2 C11 122.6(3) . . ?
O6 N2 C11 119.6(4) . . ?
C7 C6 C3 116.8(2) . . ?
C7 C6 C11 120.0 . . ?
C11 C6 C3 123.2(2) . . ?
C6 C7 H7 120.0 . . ?
C8 C7 C6 120.0 . . ?
C8 C7 H7 120.0 . . ?
C7 C8 H8 120.0 . . ?
C7 C8 C9 120.0 . . ?
C9 C8 H8 120.0 . . ?
C8 C9 H9 120.0 . . ?
C10 C9 C8 120.0 . . ?
C10 C9 H9 120.0 . . ?
C9 C10 H10 120.0 . . ?
C9 C10 C11 120.0 . . ?
C11 C10 H10 120.0 . . ?
C6 C11 N2 125.4(3) . . ?
C10 C11 N2 114.5(3) . . ?
C10 C11 C6 120.0 . . ?
O5B N2B O6B 118.0(9) . . ?
O5B N2B C11B 119.5(6) . . ?
O6B N2B C11B 119.4(6) . . ?
C7B C6B C3 111.9(7) . . ?
C7B C6B C11B 120.0 . . ?
C11B C6B C3 127.9(8) . . ?
C6B C7B H7B 120.0 . . ?
C8B C7B C6B 120.0 . . ?
C8B C7B H7B 120.0 . . ?
C7B C8B H8B 120.0 . . ?
C7B C8B C9B 120.0 . . ?
C9B C8B H8B 120.0 . . ?
C8B C9B H9B 120.0 . . ?
C8B C9B C10B 120.0 . . ?
C10B C9B H9B 120.0 . . ?
C9B C10B H10B 120.0 . . ?
C9B C10B C11B 120.0 . . ?
C11B C10B H10B 120.0 . . ?
C6B C11B N2B 120.6(9) . . ?
C10B C11B N2B 118.1(8) . . ?
C10B C11B C6B 120.0 . . ?
C1 C12 H12A 109.5 . . ?
C1 C12 H12B 109.5 . . ?
C1 C12 H12C 109.5 . . ?
H12A C12 H12B 109.5 . . ?
H12A C12 H12C 109.5 . . ?
H12B C12 H12C 109.5 . . ?
O1 C13 O2 121.2(2) . . ?
O1 C13 C2 122.3(2) . . ?
O2 C13 C2 116.42(18) . . ?
O3 C18 O4 120.3(3) . . ?
O3 C18 C4 127.8(3) . . ?
O4 C18 C4 111.9(2) . . ?
O4 C19 H19A 109.5 . . ?
O4 C19 H19B 109.5 . . ?
O4 C19 H19C 109.5 . . ?
H19A C19 H19B 109.5 . . ?
H19A C19 H19C 109.5 . . ?
H19B C19 H19C 109.5 . . ?
C5 C20 H20A 109.5 . . ?
C5 C20 H20B 109.5 . . ?
C5 C20 H20C 109.5 . . ?
H20A C20 H20B 109.5 . . ?
H20A C20 H20C 109.5 . . ?
H20B C20 H20C 109.5 . . ?

loop_
_geom_bond_atom_site_label_1
_geom_bond_atom_site_label_2
_geom_bond_distance
_geom_bond_site_symmetry_2
_geom_bond_publ_flag
O1 C13 1.198(3) . ?
O2 C14 1.432(4) . ?
O2 C13 1.311(3) . ?
C14 H14A 0.9700 . ?
C14 H14B 0.9700 . ?
C14 C15 1.453(4) . ?
C15 H15 0.9800 . ?
C15 H15A 0.9800 . ?
C15 C16 1.431(6) . ?
C15 C17 1.423(6) . ?
C15 C17A 1.430(6) . ?
C15 C16A 1.418(7) . ?
C16 H16A 0.9600 . ?
C16 H16B 0.9600 . ?
C16 H16C 0.9600 . ?
C17 H17A 0.9600 . ?
C17 H17B 0.9600 . ?
C17 H17C 0.9600 . ?
C17A H17D 0.9600 . ?
C17A H17E 0.9600 . ?
C17A H17F 0.9600 . ?
C16A H16D 0.9600 . ?
C16A H16E 0.9600 . ?
C16A H16F 0.9600 . ?
O3 C18 1.198(4) . ?
O4 C18 1.324(4) . ?
O4 C19 1.432(4) . ?
N1 H1 0.8600 . ?
N1 C1 1.378(3) . ?
N1 C5 1.377(3) . ?
C1 C2 1.352(3) . ?
C1 C12 1.494(3) . ?
C2 C3 1.520(3) . ?
C2 C13 1.466(3) . ?
C3 H3A 0.9800 . ?
C3 H3B 0.9800 . ?
C3 C4 1.515(3) . ?
C3 C6 1.577(3) . ?
C3 C6B 1.553(4) . ?
C4 C5 1.348(3) . ?
C4 C18 1.464(4) . ?
C5 C20 1.512(3) . ?
N2 O5 1.182(4) . ?
N2 O6 1.213(4) . ?
N2 C11 1.456(5) . ?
C6 C7 1.3900 . ?
C6 C11 1.3900 . ?
C7 H7 0.9300 . ?
C7 C8 1.3900 . ?
C8 H8 0.9300 . ?
C8 C9 1.3900 . ?
C9 H9 0.9300 . ?
C9 C10 1.3900 . ?
C10 H10 0.9300 . ?
C10 C11 1.3900 . ?
N2B O5B 1.199(5) . ?
N2B O6B 1.199(5) . ?
N2B C11B 1.479(8) . ?
C6B C7B 1.3900 . ?
C6B C11B 1.3900 . ?
C7B H7B 0.9300 . ?
C7B C8B 1.3900 . ?
C8B H8B 0.9300 . ?
C8B C9B 1.3900 . ?
C9B H9B 0.9300 . ?
C9B C10B 1.3900 . ?
C10B H10B 0.9300 . ?
C10B C11B 1.3900 . ?
C12 H12A 0.9600 . ?
C12 H12B 0.9600 . ?
C12 H12C 0.9600 . ?
C19 H19A 0.9600 . ?
C19 H19B 0.9600 . ?
C19 H19C 0.9600 . ?
C20 H20A 0.9600 . ?
C20 H20B 0.9600 . ?
C20 H20C 0.9600 . ?

loop_
_geom_hbond_atom_site_label_D
_geom_hbond_atom_site_label_H
_geom_hbond_atom_site_label_A
_geom_hbond_distance_DH
_geom_hbond_distance_HA
_geom_hbond_distance_DA
_geom_hbond_angle_DHA
_geom_hbond_site_symmetry_A
_geom_hbond_publ_flag
N1 H1 O1 0.86 2.12 2.972(2) 170.2 4_666 yes

loop_
_geom_torsion_atom_site_label_1
_geom_torsion_atom_site_label_2
_geom_torsion_atom_site_label_3
_geom_torsion_atom_site_label_4
_geom_torsion
_geom_torsion_site_symmetry_1
_geom_torsion_site_symmetry_2
_geom_torsion_site_symmetry_3
_geom_torsion_site_symmetry_4
_geom_torsion_publ_flag
O2 C14 C15 C16 57.7(7) . . . . ?
O2 C14 C15 C17 -63.7(7) . . . . ?
O2 C14 C15 C17A -149.8(11) . . . . ?
O2 C14 C15 C16A -26.4(13) . . . . ?
C14 O2 C13 O1 1.4(5) . . . . ?
C14 O2 C13 C2 -178.9(3) . . . . ?
N1 C1 C2 C3 -6.6(3) . . . . ?
N1 C1 C2 C13 175.8(2) . . . . ?
C1 N1 C5 C4 12.7(3) . . . . ?
C1 N1 C5 C20 -166.1(3) . . . . ?
C1 C2 C3 C4 22.8(3) . . . . ?
C1 C2 C3 C6 -96.8(3) . . . . ?
C1 C2 C3 C6B -111.1(6) . . . . ?
C1 C2 C13 O1 170.8(3) . . . . ?
C1 C2 C13 O2 -8.9(4) . . . . ?
C2 C3 C4 C5 -22.8(3) . . . . ?
C2 C3 C4 C18 158.3(2) . . . . ?
C2 C3 C6 C7 54.7(3) . . . . ?
C2 C3 C6 C11 -125.9(3) . . . . ?
C2 C3 C6B C7B 61.6(8) . . . . ?
C2 C3 C6B C11B -124.2(8) . . . . ?
C3 C2 C13 O1 -6.9(4) . . . . ?
C3 C2 C13 O2 173.4(2) . . . . ?
C3 C4 C5 N1 6.7(3) . . . . ?
C3 C4 C5 C20 -174.6(3) . . . . ?
C3 C4 C18 O3 -179.7(3) . . . . ?
C3 C4 C18 O4 -1.3(3) . . . . ?
C3 C6 C7 C8 179.4(3) . . . . ?
C3 C6 C11 N2 -2.9(5) . . . . ?
C3 C6 C11 C10 -179.4(3) . . . . ?
C3 C6B C7B C8B 174.7(12) . . . . ?
C3 C6B C11B N2B -7.3(14) . . . . ?
C3 C6B C11B C10B -173.8(14) . . . . ?
C4 C3 C6 C7 -66.5(3) . . . . ?
C4 C3 C6 C11 112.9(3) . . . . ?
C4 C3 C6B C7B -68.3(9) . . . . ?
C4 C3 C6B C11B 105.9(8) . . . . ?
C5 N1 C1 C2 -12.7(3) . . . . ?
C5 N1 C1 C12 166.4(2) . . . . ?
C5 C4 C18 O3 1.4(5) . . . . ?
C5 C4 C18 O4 179.8(2) . . . . ?
O5 N2 C11 C6 36.3(9) . . . . ?
O5 N2 C11 C10 -147.0(7) . . . . ?
O6 N2 C11 C6 -134.1(8) . . . . ?
O6 N2 C11 C10 42.5(9) . . . . ?
C6 C3 C4 C5 97.7(3) . . . . ?
C6 C3 C4 C18 -81.2(3) . . . . ?
C6 C7 C8 C9 0.0 . . . . ?
C7 C6 C11 N2 176.5(4) . . . . ?
C7 C6 C11 C10 0.0 . . . . ?
C7 C8 C9 C10 0.0 . . . . ?
C8 C9 C10 C11 0.0 . . . . ?
C9 C10 C11 N2 -176.9(4) . . . . ?
C9 C10 C11 C6 0.0 . . . . ?
C11 C6 C7 C8 0.0 . . . . ?
O5B N2B C11B C6B 54(2) . . . . ?
O5B N2B C11B C10B -140(2) . . . . ?
O6B N2B C11B C6B -146.2(17) . . . . ?
O6B N2B C11B C10B 21(2) . . . . ?
C6B C3 C4 C5 107.0(6) . . . . ?
C6B C3 C4 C18 -71.9(6) . . . . ?
C6B C7B C8B C9B 0.0 . . . . ?
C7B C6B C11B N2B 166.5(15) . . . . ?
C7B C6B C11B C10B 0.0 . . . . ?
C7B C8B C9B C10B 0.0 . . . . ?
C8B C9B C10B C11B 0.0 . . . . ?
C9B C10B C11B N2B -166.8(15) . . . . ?
C9B C10B C11B C6B 0.0 . . . . ?
C11B C6B C7B C8B 0.0 . . . . ?
C12 C1 C2 C3 174.4(2) . . . . ?
C12 C1 C2 C13 -3.2(4) . . . . ?
C13 O2 C14 C15 -164.7(3) . . . . ?
C13 C2 C3 C4 -159.41(19) . . . . ?
C13 C2 C3 C6 81.0(3) . . . . ?
C13 C2 C3 C6B 66.8(6) . . . . ?
C18 C4 C5 N1 -174.4(2) . . . . ?
C18 C4 C5 C20 4.2(4) . . . . ?
C19 O4 C18 O3 -1.8(5) . . . . ?
C19 O4 C18 C4 179.7(3) . . . . ?
